data_2011169
loop_
_publ_author_name
'Kooijman, Huub'
'Spek, Anthony L.'

_publ_section_title (1<i>R</i>,4b<i>S</i>,8a<i>R</i>)-(1,2,3,4b,5,6,7,8,8a,9a-Decahydro-4,9a-diazafluoren-1-yl)methanol
_journal_issue 7
_journal_name_full 'Acta Crystallographica Section C'
_journal_page_first e295
_journal_page_last e296
_journal_paper_doi 10.1107/S0108270100007678
_journal_volume 56
_journal_year 2000
_chemical_formula_moiety 'C12 H20 N2 O'
_chemical_formula_sum 'C12 H20 N2 O'
_chemical_formula_weight 208.30
_chemical_name_systematic (1R,4bS,8aR)-(1,2,3,4b,5,6,7,8,8a,9a-Decahydro-4,9a-diazafluoren-1-yl)methanol
_space_group_IT_number 19
_symmetry_cell_setting orthorhombic
_symmetry_space_group_name_Hall 'P 2ac 2ab'
_symmetry_space_group_name_H-M 'P 21 21 21'
_cell_angle_alpha 90
_cell_angle_beta 90
_cell_angle_gamma 90
_cell_formula_units_Z 4
_cell_length_a 8.4691(9)
_cell_length_b 10.3985(8)
_cell_length_c 12.4538(15)
_cell_measurement_reflns_used 24
_cell_measurement_temperature 150
_cell_measurement_theta_max 15.57
_cell_measurement_theta_min 10.05
_cell_volume 1096.8(2)
_computing_cell_refinement 'SET4 (de Boer & Duisenberg, 1984)'
_computing_data_collection 'locally modified CAD-4 Software (Enraf-Nonius, 1989)'
_computing_data_reduction 'HELENA (Spek, 1997)'
_computing_molecular_graphics 'PLATON (Spek, 2000)'
_computing_publication_material PLATON
_computing_structure_refinement 'SHELXL97 (Sheldrick, 1997)'
_computing_structure_solution 'SHELXS97 (Sheldrick, 1997)'
_diffrn_ambient_temperature 150
_diffrn_measured_fraction_theta_full 1.000
_diffrn_measured_fraction_theta_max 1.000
_diffrn_measurement_device_type 'Enraf Nonius CAD4T'
_diffrn_measurement_method \w
_diffrn_radiation_monochromator graphite
_diffrn_radiation_source 'Rotating Anode'
_diffrn_radiation_type MoK\a
_diffrn_radiation_wavelength .71073
_diffrn_reflns_av_R_equivalents .035
_diffrn_reflns_av_sigmaI/netI .0768
_diffrn_reflns_limit_h_max 0
_diffrn_reflns_limit_h_min -11
_diffrn_reflns_limit_k_max 13
_diffrn_reflns_limit_k_min -10
_diffrn_reflns_limit_l_max 16
_diffrn_reflns_limit_l_min 0
_diffrn_reflns_number 2161
_diffrn_reflns_theta_full 27.49
_diffrn_reflns_theta_max 27.49
_diffrn_reflns_theta_min 2.55
_diffrn_standards_decay_% 6
_diffrn_standards_interval_time 60
_diffrn_standards_number 3
_exptl_absorpt_coefficient_mu .081
_exptl_absorpt_correction_type none
_exptl_crystal_colour colourless
_exptl_crystal_density_diffrn 1.262
_exptl_crystal_density_method 'not measured'
_exptl_crystal_description block
_exptl_crystal_F_000 456
_exptl_crystal_size_max .3
_exptl_crystal_size_mid .2
_exptl_crystal_size_min .1
_refine_diff_density_max .226
_refine_diff_density_min -.236
_refine_ls_abs_structure_details
;
Refinement was carried out on a data set with averaged Friedel pairs,
therefore no _refine_ls_abs_structure_Flack is reported.
;
_refine_ls_extinction_method none
_refine_ls_goodness_of_fit_ref .993
_refine_ls_hydrogen_treatment mixed
_refine_ls_matrix_type full
_refine_ls_number_parameters 139
_refine_ls_number_reflns 1461
_refine_ls_number_restraints 0
_refine_ls_restrained_S_all .993
_refine_ls_R_factor_all .089
_refine_ls_R_factor_gt .050
_refine_ls_shift/su_max <0.001
_refine_ls_shift/su_mean .000
_refine_ls_structure_factor_coef Fsqd
_refine_ls_weighting_details 'w = 1/[\s^2^(F~o~^2^)+(0.0478P)^2^] where P = (F~o~^2^+2F~c~^2^)/3'
_refine_ls_weighting_scheme calc
_refine_ls_wR_factor_ref .104
_reflns_number_gt 1007
_reflns_number_total 1461
_reflns_threshold_expression I>2\s(I)
_cod_data_source_file qa0321.cif
_cod_data_source_block I
_cod_depositor_comments
;
The following automatic conversions were performed:
'_symmetry_cell_setting' value 'Orthorhombic' changed to 'orthorhombic'
according to '/home/saulius/struct/CIF-dictionaries/cif_core.dic'
dictionary named 'cif_core.dic' version 2.4.1 from 2010-06-29.

Automatic conversion script
Id: cif_fix_enum 1527 2010-12-29 10:47:43Z saulius 

The following automatic conversions were performed:

'_symmetry_cell_setting' value 'Orthorhombic' changed to
'orthorhombic' according to
/home/saulius/struct/CIF-dictionaries/cif_core.dic dictionary named
'cif_core.dic' version 2.4.1 from 2010-06-29.

Automatic conversion script
Id: cif_fix_values 1715 2011-07-08 13:25:40Z adriana 
;
_cod_database_code 2011169
_cod_database_fobs_code 2011169

loop_
_symmetry_equiv_pos_as_xyz
x,y,z
1/2-x,-y,1/2+z
1/2+x,1/2-y,-z
-x,1/2+y,1/2-z

loop_
_atom_site_aniso_label
_atom_site_aniso_U_11
_atom_site_aniso_U_22
_atom_site_aniso_U_33
_atom_site_aniso_U_12
_atom_site_aniso_U_13
_atom_site_aniso_U_23
O11 .0276(10) .0226(12) .0244(11) -.0015(9) -.0019(10) .0031(10)
N4 .0200(12) .0265(14) .0245(13) .0007(11) -.0011(11) .0029(13)
N9A .0146(10) .0274(14) .0228(13) .0039(11) -.0014(10) .0019(11)
C1 .0166(13) .0220(15) .0204(15) .0021(12) -.0004(12) -.0025(14)
C2 .0201(14) .0244(16) .0259(16) .0039(13) -.0009(13) .0000(14)
C3 .0205(14) .0274(19) .0272(17) .0014(14) -.0062(13) .0052(15)
C4A .0211(15) .0150(14) .0247(16) .0017(13) .0019(13) .0017(14)
C4B .0216(15) .0219(16) .0278(17) -.0053(13) -.0008(13) .0003(15)
C5 .0210(14) .0331(18) .0302(18) -.0042(14) .0021(13) .0074(16)
C6 .0252(15) .0349(19) .0251(16) -.0010(15) .0048(13) -.0044(15)
C7 .0295(16) .0270(18) .0348(18) .0048(15) -.0027(15) -.0039(17)
C8 .0309(16) .0214(16) .0287(17) .0052(15) -.0043(14) .0045(14)
C8A .0143(13) .0285(17) .0253(15) -.0024(13) -.0049(14) -.0017(15)
C9 .0218(13) .0295(17) .0238(15) .0020(14) -.0079(13) .0005(15)
C10 .0219(14) .0269(16) .0240(16) .0000(14) -.0023(13) .0014(15)

loop_
_atom_site_label
_atom_site_fract_x
_atom_site_fract_y
_atom_site_fract_z
_atom_site_U_iso_or_equiv
_atom_site_thermal_displace_type
_atom_site_occupancy
_atom_site_type_symbol
O11 .3058(2) .19551(19) .18233(17) .0249(6) Uani 1.000 O
N4 .1897(3) -.0947(2) .47817(19) .0237(8) Uani 1.000 N
N9A .1409(2) -.0094(2) .30581(19) .0216(7) Uani 1.000 N
C1 .3008(3) -.0194(3) .2635(2) .0197(8) Uani 1.000 C
C2 .3912(3) -.1123(3) .3345(2) .0235(9) Uani 1.000 C
C3 .3595(3) -.0865(3) .4528(2) .0250(10) Uani 1.000 C
C4A .0978(3) -.0569(3) .4033(2) .0203(9) Uani 1.000 C
C4B -.0812(3) -.0614(3) .4064(2) .0238(9) Uani 1.000 C
C5 -.1563(3) -.0402(3) .5159(2) .0281(10) Uani 1.000 C
C6 -.1511(3) .0989(3) .5528(2) .0284(10) Uani 1.000 C
C7 -.2219(3) .1869(3) .4678(3) .0304(10) Uani 1.000 C
C8 -.1279(4) .1745(3) .3639(2) .0270(9) Uani 1.000 C
C8A -.1266(3) .0378(3) .3208(2) .0227(9) Uani 1.000 C
C9 .0042(3) .0202(3) .2380(2) .0250(9) Uani 1.000 C
C10 .3804(3) .1115(3) .2555(2) .0243(9) Uani 1.000 C
H1 .29470 -.05700 .18970 .0240 Uiso 1.000 H
H4B -.11500 -.14800 .38000 .0290 Uiso 1.000 H
H8A -.23140 .01590 .28880 .0270 Uiso 1.000 H
H11 .324(3) .161(3) .106(2) .0370 Uiso 1.000 H
H21 .50570 -.10390 .32020 .0280 Uiso 1.000 H
H22 .35950 -.20160 .31700 .0280 Uiso 1.000 H
H31 .41800 -.14980 .49680 .0300 Uiso 1.000 H
H32 .39890 .00030 .47150 .0300 Uiso 1.000 H
H51 -.26770 -.06870 .51320 .0340 Uiso 1.000 H
H52 -.10100 -.09430 .56950 .0340 Uiso 1.000 H
H61 -.04030 .12430 .56670 .0340 Uiso 1.000 H
H62 -.21090 .10790 .62070 .0340 Uiso 1.000 H
H71 -.21920 .27710 .49310 .0360 Uiso 1.000 H
H72 -.33340 .16290 .45470 .0360 Uiso 1.000 H
H81 -.17410 .23230 .30910 .0320 Uiso 1.000 H
H82 -.01790 .20260 .37700 .0320 Uiso 1.000 H
H91 -.01970 -.05150 .18830 .0300 Uiso 1.000 H
H92 .02140 .09980 .19600 .0300 Uiso 1.000 H
H101 .38120 .15200 .32750 .0290 Uiso 1.000 H
H102 .49160 .09910 .23310 .0290 Uiso 1.000 H

loop_
_atom_type_symbol
_atom_type_description
_atom_type_scat_dispersion_real
_atom_type_scat_dispersion_imag
_atom_type_scat_source
O O .0106 .0060 'International Tables Vol C Tables 4.2.6.8 and 6.1.1.4'
N N .0061 .0033 'International Tables Vol C Tables 4.2.6.8 and 6.1.1.4'
H H .0000 .0000 'International Tables Vol C Tables 4.2.6.8 and 6.1.1.4'
C C .0033 .0016 'International Tables Vol C Tables 4.2.6.8 and 6.1.1.4'

loop_
_geom_angle_atom_site_label_1
_geom_angle_atom_site_label_2
_geom_angle_atom_site_label_3
_geom_angle
_geom_angle_publ_flag
C10 O11 H11 108.3(16) no
C3 N4 C4A 114.8(2) yes
C1 N9A C4A 123.1(2) yes
C4A N9A C9 112.24(19) yes
C1 N9A C9 122.7(2) yes
N9A C1 C2 107.7(2) no
N9A C1 C10 111.8(2) no
C2 C1 C10 112.6(2) no
C1 C2 C3 111.3(2) no
N4 C3 C2 111.7(2) no
N4 C4A C4B 125.5(2) no
N9A C4A C4B 107.6(2) no
N4 C4A N9A 126.9(2) no
C4A C4B C5 115.9(2) no
C4A C4B C8A 102.3(2) no
C5 C4B C8A 114.9(2) no
C4B C5 C6 113.4(2) no
C5 C6 C7 110.5(2) no
C6 C7 C8 109.5(2) no
C7 C8 C8A 112.5(2) no
C4B C8A C8 112.7(2) no
C4B C8A C9 102.0(2) no
C8 C8A C9 110.9(2) no
N9A C9 C8A 102.1(2) no
O11 C10 C1 113.4(2) no
N9A C1 H1 108.20 no
C2 C1 H1 108.23 no
C10 C1 H1 108.20 no
C1 C2 H21 109.47 no
C1 C2 H22 109.38 no
C3 C2 H21 109.36 no
C3 C2 H22 109.30 no
H21 C2 H22 107.97 no
N4 C3 H31 109.34 no
N4 C3 H32 109.33 no
C2 C3 H31 109.31 no
C2 C3 H32 109.21 no
H31 C3 H32 107.90 no
C4A C4B H4B 107.78 no
C5 C4B H4B 107.79 no
C8A C4B H4B 107.79 no
C4B C5 H51 108.96 no
C4B C5 H52 108.92 no
C6 C5 H51 108.86 no
C6 C5 H52 108.86 no
H51 C5 H52 107.67 no
C5 C6 H61 109.54 no
C5 C6 H62 109.49 no
C7 C6 H61 109.54 no
C7 C6 H62 109.61 no
H61 C6 H62 108.07 no
C6 C7 H71 109.83 no
C6 C7 H72 109.80 no
C8 C7 H71 109.77 no
C8 C7 H72 109.68 no
H71 C7 H72 108.26 no
C7 C8 H81 109.11 no
C7 C8 H82 109.06 no
C8A C8 H81 109.10 no
C8A C8 H82 109.12 no
H81 C8 H82 107.84 no
C4B C8A H8A 110.30 no
C8 C8A H8A 110.34 no
C9 C8A H8A 110.38 no
N9A C9 H91 111.32 no
N9A C9 H92 111.33 no
C8A C9 H91 111.39 no
C8A C9 H92 111.34 no
H91 C9 H92 109.24 no
O11 C10 H101 108.92 no
O11 C10 H102 108.92 no
C1 C10 H101 108.90 no
C1 C10 H102 108.85 no
H101 C10 H102 107.68 no

loop_
_geom_bond_atom_site_label_1
_geom_bond_atom_site_label_2
_geom_bond_site_symmetry_1
_geom_bond_site_symmetry_2
_geom_bond_distance
_geom_bond_publ_flag
O11 C10 . . 1.412(3) yes
O11 H11 . . 1.03(3) no
N4 C3 . . 1.475(4) yes
N4 C4A . . 1.277(4) yes
N9A C4A . . 1.361(3) yes
N9A C9 . . 1.466(3) yes
N9A C1 . . 1.457(3) yes
C1 C2 . . 1.517(4) no
C1 C10 . . 1.522(4) no
C2 C3 . . 1.521(4) no
C4A C4B . . 1.517(4) no
C4B C8A . . 1.532(4) no
C4B C5 . . 1.521(4) no
C5 C6 . . 1.518(4) no
C6 C7 . . 1.522(4) no
C7 C8 . . 1.525(4) no
C8 C8A . . 1.519(4) no
C8A C9 . . 1.524(4) no
C1 H1 . . 1.0001 no
C2 H21 . . .9898 no
C2 H22 . . .9909 no
C3 H31 . . .9894 no
C3 H32 . . .9901 no
C4B H4B . . 1.0005 no
C5 H51 . . .9895 no
C5 H52 . . .9907 no
C6 H61 . . .9901 no
C6 H62 . . .9901 no
C7 H71 . . .9897 no
C7 H72 . . .9903 no
C8 H81 . . .9900 no
C8 H82 . . .9899 no
C8A H8A . . .9992 no
C9 H91 . . .9899 no
C9 H92 . . .9899 no
C10 H101 . . .9907 no
C10 H102 . . .9906 no

loop_
_geom_contact_atom_site_label_1
_geom_contact_atom_site_label_2
_geom_contact_distance
_geom_contact_site_symmetry_2
_geom_contact_publ_flag
O11 N9A 2.976(3) . no
O11 C9 3.214(3) . no
O11 C2 3.259(3) 4_655 no
O11 N4 2.750(3) 2_554 no
O11 C3 3.379(3) 2_554 no
O11 C4B 3.351(3) 4_555 no
O11 H92 2.6117 . no
O11 H4B 2.4211 4_555 no
O11 H21 2.6268 4_655 no
N4 O11 2.750(3) 2_555 no
N9A O11 2.976(3) . no
N4 H11 1.74(3) 2_555 no
N4 H52 2.7120 . no
N9A H82 2.7303 . no
C2 O11 3.259(3) 4_645 no
C3 O11 3.379(3) 2_555 no
C4B O11 3.351(3) 4_545 no
C9 O11 3.214(3) . no
C1 H81 2.9386 4_545 no
C2 H81 3.0315 4_545 no
C3 H11 2.58(3) 2_555 no
C3 H101 2.9359 . no
C4A H82 2.8894 . no
C4A H22 2.8864 . no
C4A H61 3.0098 . no
C4A H11 2.83(3) 2_555 no
C6 H101 3.0011 3_456 no
C10 H32 2.9322 . no
C10 H52 2.9813 2_554 no
C10 H22 3.0732 4_655 no
H1 H11 2.5074 . no
H1 H81 2.4174 4_545 no
H4B O11 2.4211 4_545 no
H8A H21 2.5811 1_455 no
H8A H102 2.5948 1_455 no
H8A H62 2.5057 2_454 no
H11 H1 2.5074 . no
H11 N4 1.74(3) 2_554 no
H11 C3 2.58(3) 2_554 no
H11 C4A 2.83(3) 2_554 no
H11 H31 2.4624 2_554 no
H11 H52 2.4882 2_554 no
H21 H8A 2.5811 1_655 no
H21 H102 2.3763 . no
H21 O11 2.6268 4_645 no
H22 C4A 2.8864 . no
H22 H52 2.5718 3_546 no
H22 C10 3.0732 4_645 no
H22 H81 2.3247 4_545 no
H22 H102 2.5049 4_645 no
H31 H11 2.4624 2_555 no
H31 H92 2.5861 2_555 no
H32 C10 2.9322 . no
H32 H101 2.3931 . no
H32 H71 2.5598 3_556 no
H51 H72 2.5769 . no
H52 N4 2.7120 . no
H52 C10 2.9813 2_555 no
H52 H11 2.4882 2_555 no
H52 H102 2.2388 2_555 no
H52 H22 2.5718 3_446 no
H61 C4A 3.0098 . no
H61 H82 2.5060 . no
H62 H8A 2.5057 2_455 no
H62 H91 2.5017 2_455 no
H71 H32 2.5598 3_456 no
H71 H101 2.5017 3_456 no
H72 H51 2.5769 . no
H81 H92 2.5736 . no
H81 C1 2.9386 4_555 no
H81 C2 3.0315 4_555 no
H81 H1 2.4174 4_555 no
H81 H22 2.3247 4_555 no
H82 N9A 2.7303 . no
H82 C4A 2.8894 . no
H82 H61 2.5060 . no
H82 H92 2.5169 . no
H91 H62 2.5017 2_454 no
H92 O11 2.6117 . no
H92 H81 2.5736 . no
H92 H82 2.5169 . no
H92 H31 2.5861 2_554 no
H101 C3 2.9359 . no
H101 H32 2.3931 . no
H101 C6 3.0011 3_556 no
H101 H71 2.5017 3_556 no
H102 H8A 2.5948 1_655 no
H102 H21 2.3763 . no
H102 H52 2.2388 2_554 no
H102 H22 2.5049 4_655 no

loop_
_geom_hbond_atom_site_label_D
_geom_hbond_atom_site_label_H
_geom_hbond_atom_site_label_A
_geom_hbond_site_symmetry_A
_geom_hbond_distance_DH
_geom_hbond_distance_HA
_geom_hbond_distance_DA
_geom_hbond_angle_DHA
_geom_hbond_publ_flag
O11 H11 N4 2_554 1.03(3) 1.74(3) 2.750(3) 167(2) yes
C4B H4B O11 4_545 1.0005 2.4211 3.351(3) 154.33 yes

loop_
_geom_torsion_atom_site_label_1
_geom_torsion_atom_site_label_2
_geom_torsion_atom_site_label_3
_geom_torsion_atom_site_label_4
_geom_torsion
_geom_torsion_publ_flag
C4A N4 C3 C2 -33.8(3) no
C3 N4 C4A N9A -1.0(4) no
C3 N4 C4A C4B 176.8(3) no
C4A N9A C1 C2 11.6(3) no
C1 N9A C4A N4 13.3(5) no
C1 N9A C4A C4B -164.9(2) no
C9 N9A C4A N4 177.9(3) no
C9 N9A C4A C4B -.3(3) no
C1 N9A C9 C8A -172.5(2) no
C4A N9A C9 C8A 22.8(3) no
C4A N9A C1 C10 -112.6(3) no
C9 N9A C1 C2 -151.5(2) no
C9 N9A C1 C10 84.4(3) no
C2 C1 C10 O11 174.7(2) no
N9A C1 C10 O11 -63.9(3) no
N9A C1 C2 C3 -44.1(3) no
C10 C1 C2 C3 79.6(3) no
C1 C2 C3 N4 57.6(3) no
N4 C4A C4B C5 33.8(4) no
N4 C4A C4B C8A 159.5(3) no
N9A C4A C4B C5 -148.1(3) no
N9A C4A C4B C8A -22.3(3) no
C8A C4B C5 C6 -44.8(3) no
C5 C4B C8A C8 42.4(3) no
C4A C4B C8A C8 -84.0(3) no
C4A C4B C8A C9 34.9(3) no
C4A C4B C5 C6 74.3(3) no
C5 C4B C8A C9 161.3(2) no
C4B C5 C6 C7 53.5(3) no
C5 C6 C7 C8 -60.2(3) no
C6 C7 C8 C8A 59.1(3) no
C7 C8 C8A C9 -163.4(2) no
C7 C8 C8A C4B -49.8(3) no
C4B C8A C9 N9A -35.0(3) no
C8 C8A C9 N9A 85.2(3) no

loop_
_cod_related_entry_id
_cod_related_entry_database
_cod_related_entry_code
1 ChemSpider 9021359
